data_7026822
loop_
_publ_author_name
'Jura, Marek'
'Levason, William'
'Petts, Edmund'
'Reid, Gillian'
'Webster, Michael'
'Zhang, Wenjian'

_publ_section_title
;
 Taking TiF4 complexes to extremes--the first examples with phosphine
 co-ligands.
;
_journal_issue 42
_journal_name_full 'Dalton transactions (Cambridge, England : 2003)'
_journal_page_first 10264
_journal_page_last 10271
_journal_paper_doi 10.1039/c0dt00747a
_journal_volume 39
_journal_year 2010
_chemical_formula_moiety 'C36 H30 As2 F4 O2 Ti, 2(C H2 Cl2)'
_chemical_formula_sum 'C38 H34 As2 Cl4 F4 O2 Ti'
_chemical_formula_weight 938.19
_chemical_name_systematic
;
tetrafluorobis(triphenylarsine oxide)titanium(IV)
dichloromethane solvate
;
_space_group_IT_number 60
_space_group_name_Hall '-P 2n 2ab'
_symmetry_cell_setting orthorhombic
_symmetry_space_group_name_Hall '-P 2n 2ab'
_symmetry_space_group_name_H-M 'P b c n'
_atom_sites_solution_hydrogens geom
_atom_sites_solution_primary direct
_atom_sites_solution_secondary difmap
_audit_creation_date 2010-05-07
_audit_creation_method 'SHELXL-97 + hand edit'
_cell_angle_alpha 90.00
_cell_angle_beta 90.00
_cell_angle_gamma 90.00
_cell_formula_units_Z 4
_cell_length_a 15.091(3)
_cell_length_b 16.284(5)
_cell_length_c 16.152(2)
_cell_measurement_reflns_used 2435
_cell_measurement_temperature 291(2)
_cell_measurement_theta_max 61.98
_cell_measurement_theta_min 2.71
_cell_volume 3969.2(15)
_computing_cell_refinement 'CrysAlisPro, Oxford Diffraction Ltd., Version 1.171.33.34d (2009)'
_computing_data_collection 'CrysAlisPro, Oxford Diffraction Ltd., Version 1.171.33.34d (2009)'
_computing_data_reduction 'CrysAlisPro, Oxford Diffraction Ltd., Version 1.171.33.34d (2009)'
_computing_structure_refinement 'SHELXL-97 (Sheldrick, 1997)'
_computing_structure_solution 'SHELXS-97 (Sheldrick, 1997)'
_diffrn_ambient_temperature 291(2)
_diffrn_measured_fraction_theta_full 0.980
_diffrn_measured_fraction_theta_max 0.980
_diffrn_measurement_device_type 'Goniometer Xcalibur, detector: Sapphire3 (Gemini Cu)'
_diffrn_measurement_method '\w scans'
_diffrn_radiation_monochromator graphite
_diffrn_radiation_source 'Enhance (Cu) X-ray Source'
_diffrn_radiation_type CuK\a
_diffrn_radiation_wavelength 1.54180
_diffrn_reflns_av_R_equivalents 0.0248
_diffrn_reflns_av_sigmaI/netI 0.0340
_diffrn_reflns_limit_h_max 10
_diffrn_reflns_limit_h_min -17
_diffrn_reflns_limit_k_max 18
_diffrn_reflns_limit_k_min -18
_diffrn_reflns_limit_l_max 18
_diffrn_reflns_limit_l_min -9
_diffrn_reflns_number 7366
_diffrn_reflns_theta_full 61.76
_diffrn_reflns_theta_max 61.76
_diffrn_reflns_theta_min 3.99
_diffrn_standards_number 0
_exptl_absorpt_coefficient_mu 6.599
_exptl_absorpt_correction_T_max 1.0000
_exptl_absorpt_correction_T_min 0.8086
_exptl_absorpt_correction_type multi-scan
_exptl_absorpt_process_details 'CrysAlisPro, Oxford Diffraction Ltd., Version 1.171.33.34d (2009)'
_exptl_crystal_colour colourless
_exptl_crystal_density_diffrn 1.570
_exptl_crystal_density_method 'not measured'
_exptl_crystal_description block
_exptl_crystal_F_000 1880
_exptl_crystal_size_max 0.07
_exptl_crystal_size_mid 0.05
_exptl_crystal_size_min 0.04
_refine_diff_density_max 0.834
_refine_diff_density_min -0.704
_refine_diff_density_rms 0.072
_refine_ls_extinction_method none
_refine_ls_goodness_of_fit_ref 0.938
_refine_ls_hydrogen_treatment constr
_refine_ls_matrix_type full
_refine_ls_number_parameters 231
_refine_ls_number_reflns 3046
_refine_ls_number_restraints 0
_refine_ls_restrained_S_all 0.938
_refine_ls_R_factor_all 0.0472
_refine_ls_R_factor_gt 0.0382
_refine_ls_shift/su_max 0.001
_refine_ls_shift/su_mean 0.000
_refine_ls_structure_factor_coef Fsqd
_refine_ls_weighting_details 'w=1/[\s^2^(Fo^2^)+(0.0740P)^2^+0.0000P] where P=(Fo^2^+2Fc^2^)/3'
_refine_ls_weighting_scheme calc
_refine_ls_wR_factor_gt 0.1014
_refine_ls_wR_factor_ref 0.1043
_reflns_number_gt 2346
_reflns_number_total 3046
_reflns_threshold_expression I>2sigma(I)
_cod_data_source_file c0dt00747a.txt
_cod_data_source_block 09mj44
_cod_original_cell_volume 3969.3(15)
_cod_database_code 7026822

loop_
_symmetry_equiv_pos_as_xyz
'x, y, z'
'-x+1/2, -y+1/2, z+1/2'
'-x, y, -z+1/2'
'x+1/2, -y+1/2, -z'
'-x, -y, -z'
'x-1/2, y-1/2, -z-1/2'
'x, -y, z-1/2'
'-x-1/2, y-1/2, z'

loop_
_atom_site_label
_atom_site_type_symbol
_atom_site_fract_x
_atom_site_fract_y
_atom_site_fract_z
_atom_site_U_iso_or_equiv
_atom_site_adp_type
_atom_site_occupancy
_atom_site_symmetry_multiplicity
_atom_site_calc_flag
_atom_site_refinement_flags
Ti1 Ti 0.5000 0.11829(5) 0.2500 0.0295(2) Uani 1 2 d S
As1 As 0.55919(2) 0.26061(2) 0.10881(2) 0.03247(16) Uani 1 1 d .
F1 F 0.57525(13) 0.12549(13) 0.33983(13) 0.0444(5) Uani 1 1 d .
F2 F 0.57113(13) 0.04053(13) 0.20333(14) 0.0466(5) Uani 1 1 d .
O1 O 0.57246(15) 0.20613(15) 0.19535(15) 0.0372(6) Uani 1 1 d .
C1 C 0.4620(3) 0.3363(2) 0.1128(2) 0.0437(9) Uani 1 1 d .
C2 C 0.3764(3) 0.3085(3) 0.1094(2) 0.0497(10) Uani 1 1 d .
H2 H 0.3651 0.2523 0.1082 0.060 Uiso 1 1 calc R
C3 C 0.3069(3) 0.3638(3) 0.1077(3) 0.0639(13) Uani 1 1 d .
H3 H 0.2489 0.3447 0.1057 0.077 Uiso 1 1 calc R
C4 C 0.3224(4) 0.4449(4) 0.1091(3) 0.0817(17) Uani 1 1 d .
H4 H 0.2753 0.4817 0.1079 0.098 Uiso 1 1 calc R
C5 C 0.4076(4) 0.4732(4) 0.1122(5) 0.115(3) Uani 1 1 d .
H5 H 0.4182 0.5294 0.1131 0.138 Uiso 1 1 calc R
C6 C 0.4784(4) 0.4188(3) 0.1138(4) 0.089(2) Uani 1 1 d .
H6 H 0.5363 0.4383 0.1156 0.106 Uiso 1 1 calc R
C7 C 0.5467(2) 0.1951(2) 0.0115(2) 0.0357(8) Uani 1 1 d .
C8 C 0.5132(3) 0.2312(2) -0.0592(2) 0.0484(10) Uani 1 1 d .
H8 H 0.4909 0.2844 -0.0576 0.058 Uiso 1 1 calc R
C9 C 0.5132(3) 0.1875(3) -0.1321(3) 0.0597(12) Uani 1 1 d .
H9 H 0.4913 0.2115 -0.1802 0.072 Uiso 1 1 calc R
C10 C 0.5453(3) 0.1085(3) -0.1344(3) 0.0529(12) Uani 1 1 d .
H10 H 0.5463 0.0798 -0.1842 0.063 Uiso 1 1 calc R
C11 C 0.5755(3) 0.0724(3) -0.0641(3) 0.0473(10) Uani 1 1 d .
H11 H 0.5955 0.0184 -0.0657 0.057 Uiso 1 1 calc R
C12 C 0.5769(2) 0.1155(2) 0.0105(2) 0.0399(9) Uani 1 1 d .
H12 H 0.5978 0.0909 0.0586 0.048 Uiso 1 1 calc R
C13 C 0.6662(3) 0.3225(2) 0.0967(2) 0.0377(9) Uani 1 1 d .
C14 C 0.7047(3) 0.3332(2) 0.0196(3) 0.0474(10) Uani 1 1 d .
H14 H 0.6788 0.3103 -0.0272 0.057 Uiso 1 1 calc R
C15 C 0.7815(3) 0.3779(2) 0.0131(3) 0.0550(11) Uani 1 1 d .
H15 H 0.8075 0.3863 -0.0384 0.066 Uiso 1 1 calc R
C16 C 0.8201(3) 0.4105(3) 0.0837(3) 0.0573(12) Uani 1 1 d .
H16 H 0.8725 0.4402 0.0792 0.069 Uiso 1 1 calc R
C17 C 0.7822(3) 0.3996(3) 0.1597(3) 0.0634(13) Uani 1 1 d .
H17 H 0.8082 0.4225 0.2065 0.076 Uiso 1 1 calc R
C18 C 0.7056(3) 0.3545(3) 0.1669(3) 0.0545(11) Uani 1 1 d .
H18 H 0.6804 0.3457 0.2186 0.065 Uiso 1 1 calc R
Cl1 Cl 0.81701(18) 0.11544(17) 0.11776(12) 0.1546(10) Uani 1 1 d .
Cl2 Cl 0.83398(13) 0.17817(11) 0.28361(11) 0.1136(6) Uani 1 1 d .
C19 C 0.7736(4) 0.1221(4) 0.2137(4) 0.0946(19) Uani 1 1 d .
H19A H 0.7664 0.0669 0.2353 0.114 Uiso 1 1 calc R
H19B H 0.7150 0.1462 0.2094 0.114 Uiso 1 1 calc R

loop_
_atom_site_aniso_label
_atom_site_aniso_U_11
_atom_site_aniso_U_22
_atom_site_aniso_U_33
_atom_site_aniso_U_23
_atom_site_aniso_U_13
_atom_site_aniso_U_12
Ti1 0.0344(5) 0.0267(4) 0.0275(5) 0.000 0.0019(4) 0.000
As1 0.0381(2) 0.0300(2) 0.0292(3) 0.00020(16) 0.00101(17) -0.00382(17)
F1 0.0468(12) 0.0504(13) 0.0361(12) 0.0060(10) -0.0079(10) -0.0001(10)
F2 0.0517(12) 0.0387(12) 0.0493(13) -0.0067(10) 0.0089(11) 0.0069(10)
O1 0.0432(13) 0.0378(13) 0.0306(14) 0.0019(11) 0.0015(11) -0.0078(11)
C1 0.054(2) 0.039(2) 0.037(2) 0.0020(18) -0.0005(19) 0.0041(19)
C2 0.048(2) 0.045(2) 0.056(3) 0.002(2) -0.006(2) 0.005(2)
C3 0.055(3) 0.071(3) 0.066(3) 0.010(3) -0.006(2) 0.018(2)
C4 0.078(4) 0.076(4) 0.091(4) 0.006(3) 0.001(3) 0.037(3)
C5 0.101(5) 0.039(3) 0.204(8) -0.002(4) 0.002(5) 0.023(3)
C6 0.067(3) 0.044(3) 0.155(6) -0.009(3) 0.001(4) 0.007(3)
C7 0.0369(19) 0.0376(19) 0.033(2) 0.0014(16) 0.0012(17) -0.0078(16)
C8 0.065(3) 0.043(2) 0.037(2) 0.0040(18) -0.006(2) -0.005(2)
C9 0.082(3) 0.068(3) 0.029(2) 0.006(2) -0.012(2) -0.019(3)
C10 0.054(3) 0.068(3) 0.036(2) -0.016(2) 0.010(2) -0.022(2)
C11 0.052(2) 0.045(2) 0.045(2) -0.012(2) 0.008(2) -0.0054(19)
C12 0.043(2) 0.043(2) 0.034(2) -0.0001(17) -0.0017(17) -0.0005(17)
C13 0.044(2) 0.0300(18) 0.039(2) 0.0033(16) 0.0010(17) -0.0048(16)
C14 0.057(2) 0.045(2) 0.040(2) 0.0032(19) 0.004(2) -0.010(2)
C15 0.053(2) 0.050(2) 0.062(3) 0.010(2) 0.014(2) -0.009(2)
C16 0.043(2) 0.044(2) 0.085(3) 0.016(2) -0.004(2) -0.011(2)
C17 0.065(3) 0.058(3) 0.067(3) 0.004(2) -0.021(3) -0.020(2)
C18 0.063(3) 0.055(2) 0.046(3) -0.003(2) -0.003(2) -0.018(2)
Cl1 0.182(2) 0.191(2) 0.0912(14) -0.0232(14) 0.0316(14) -0.0794(19)
Cl2 0.1372(14) 0.1122(13) 0.0914(11) -0.0047(10) -0.0280(11) -0.0158(12)
C19 0.068(3) 0.124(5) 0.092(4) -0.003(4) -0.012(3) -0.013(3)

loop_
_atom_type_symbol
_atom_type_description
_atom_type_scat_dispersion_real
_atom_type_scat_dispersion_imag
_atom_type_scat_source
Ti Ti 0.2191 1.8069 'International Tables Vol C Tables 4.2.6.8 and 6.1.1.4'
As As -0.9300 1.0051 'International Tables Vol C Tables 4.2.6.8 and 6.1.1.4'
O O 0.0492 0.0322 'International Tables Vol C Tables 4.2.6.8 and 6.1.1.4'
C C 0.0181 0.0091 'International Tables Vol C Tables 4.2.6.8 and 6.1.1.4'
H H 0.0000 0.0000 'International Tables Vol C Tables 4.2.6.8 and 6.1.1.4'
F F 0.0727 0.0534 'International Tables Vol C Tables 4.2.6.8 and 6.1.1.4'
Cl Cl 0.3639 0.7018 'International Tables Vol C Tables 4.2.6.8 and 6.1.1.4'

loop_
_geom_angle_atom_site_label_1
_geom_angle_atom_site_label_2
_geom_angle_atom_site_label_3
_geom_angle
_geom_angle_site_symmetry_1
_geom_angle_site_symmetry_3
F2 Ti1 F2 92.02(14) 3_655 .
F2 Ti1 F1 94.67(10) 3_655 .
F2 Ti1 F1 90.39(10) . .
F2 Ti1 F1 90.39(10) 3_655 3_655
F2 Ti1 F1 94.67(10) . 3_655
F1 Ti1 F1 172.72(14) . 3_655
F2 Ti1 O1 89.56(10) 3_655 3_655
F2 Ti1 O1 176.88(10) . 3_655
F1 Ti1 O1 86.80(10) . 3_655
F1 Ti1 O1 88.01(10) 3_655 3_655
F2 Ti1 O1 176.88(10) 3_655 .
F2 Ti1 O1 89.56(10) . .
F1 Ti1 O1 88.01(10) . .
F1 Ti1 O1 86.80(10) 3_655 .
O1 Ti1 O1 88.99(15) 3_655 .
O1 As1 C7 113.85(14) . .
O1 As1 C1 113.92(14) . .
C7 As1 C1 108.19(16) . .
O1 As1 C13 105.33(14) . .
C7 As1 C13 107.07(15) . .
C1 As1 C13 108.09(17) . .
As1 O1 Ti1 133.08(14) . .
C2 C1 C6 119.8(4) . .
C2 C1 As1 120.5(3) . .
C6 C1 As1 119.6(3) . .
C1 C2 C3 120.0(4) . .
C1 C2 H2 120.0 . .
C3 C2 H2 120.0 . .
C4 C3 C2 120.6(5) . .
C4 C3 H3 119.7 . .
C2 C3 H3 119.7 . .
C3 C4 C5 119.7(5) . .
C3 C4 H4 120.1 . .
C5 C4 H4 120.1 . .
C4 C5 C6 120.7(5) . .
C4 C5 H5 119.7 . .
C6 C5 H5 119.7 . .
C1 C6 C5 119.2(5) . .
C1 C6 H6 120.4 . .
C5 C6 H6 120.4 . .
C12 C7 C8 120.8(4) . .
C12 C7 As1 120.4(3) . .
C8 C7 As1 118.6(3) . .
C9 C8 C7 119.2(4) . .
C9 C8 H8 120.4 . .
C7 C8 H8 120.4 . .
C10 C9 C8 120.5(4) . .
C10 C9 H9 119.7 . .
C8 C9 H9 119.7 . .
C11 C10 C9 120.0(4) . .
C11 C10 H10 120.0 . .
C9 C10 H10 120.0 . .
C10 C11 C12 120.6(4) . .
C10 C11 H11 119.7 . .
C12 C11 H11 119.7 . .
C7 C12 C11 118.8(4) . .
C7 C12 H12 120.6 . .
C11 C12 H12 120.6 . .
C18 C13 C14 120.6(4) . .
C18 C13 As1 118.6(3) . .
C14 C13 As1 120.8(3) . .
C15 C14 C13 119.4(4) . .
C15 C14 H14 120.3 . .
C13 C14 H14 120.3 . .
C14 C15 C16 119.7(4) . .
C14 C15 H15 120.1 . .
C16 C15 H15 120.1 . .
C17 C16 C15 120.9(4) . .
C17 C16 H16 119.6 . .
C15 C16 H16 119.6 . .
C16 C17 C18 119.8(4) . .
C16 C17 H17 120.1 . .
C18 C17 H17 120.1 . .
C17 C18 C13 119.7(4) . .
C17 C18 H18 120.2 . .
C13 C18 H18 120.2 . .
Cl1 C19 Cl2 115.6(3) . .
Cl1 C19 H19A 108.4 . .
Cl2 C19 H19A 108.4 . .
Cl1 C19 H19B 108.4 . .
Cl2 C19 H19B 108.4 . .
H19A C19 H19B 107.4 . .

loop_
_geom_bond_atom_site_label_1
_geom_bond_atom_site_label_2
_geom_bond_distance
_geom_bond_site_symmetry_2
Ti1 F2 1.823(2) 3_655
Ti1 F2 1.823(2) .
Ti1 F1 1.846(2) .
Ti1 F1 1.846(2) 3_655
Ti1 O1 2.005(2) 3_655
Ti1 O1 2.005(2) .
As1 O1 1.668(2) .
As1 C7 1.909(4) .
As1 C1 1.917(4) .
As1 C13 1.913(4) .
C1 C2 1.370(5) .
C1 C6 1.366(6) .
C2 C3 1.384(6) .
C2 H2 0.9300 .
C3 C4 1.341(7) .
C3 H3 0.9300 .
C4 C5 1.367(8) .
C4 H4 0.9300 .
C5 C6 1.389(7) .
C5 H5 0.9300 .
C6 H6 0.9300 .
C7 C12 1.373(5) .
C7 C8 1.382(5) .
C8 C9 1.376(6) .
C8 H8 0.9300 .
C9 C10 1.375(7) .
C9 H9 0.9300 .
C10 C11 1.358(6) .
C10 H10 0.9300 .
C11 C12 1.394(5) .
C11 H11 0.9300 .
C12 H12 0.9300 .
C13 C18 1.382(5) .
C13 C14 1.385(5) .
C14 C15 1.372(5) .
C14 H14 0.9300 .
C15 C16 1.386(6) .
C15 H15 0.9300 .
C16 C17 1.367(6) .
C16 H16 0.9300 .
C17 C18 1.374(6) .
C17 H17 0.9300 .
C18 H18 0.9300 .
Cl1 C19 1.685(6) .
Cl2 C19 1.715(6) .
C19 H19A 0.9700 .
C19 H19B 0.9700 .
